data_2312974
loop_
_publ_author_name
'Nakazawa, Minato'
'Hayashi, Seishu'
'Tanaka, Keita'
'Iwasaki, Kenji'
'Goda, Makoto'
'Yamada, Yusuke'
'Adachi, Naruhiko'

_publ_section_title
;
 Semi-automated MicroED system unveils multiple polymorphs in fish-derived
 guanine crystals.
;
_journal_coeditor_code YD3070
_journal_issue 'Pt 7'
_journal_name_full 'Acta crystallographica. Section C, Structural chemistry'
_journal_page_first 310
_journal_page_last 323
_journal_paper_doi 10.1107/S2053229626006236
_journal_volume 82
_journal_year 2026
_chemical_formula_moiety 'C5 H5 N5 O'
_chemical_formula_sum 'C5 H5 N5 O'
_chemical_formula_weight 151.13
_chemical_name_common 'Guanine anhydrous alpha'
_chemical_name_systematic 'Guanine anhydrous'
_space_group_crystal_system monoclinic
_space_group_IT_number 14
_space_group_name_Hall '-P 2ybc'
_space_group_name_H-M_alt 'P 1 21/c 1'
_atom_sites_solution_hydrogens geom
_atom_sites_solution_primary dual
_audit_creation_method
;
Olex2 1.5
(compiled 2026.05.24 svn.rec792b02 for OlexSys, GUI svn.r7575)
;
_cell_angle_alpha 90
_cell_angle_beta 95.818(13)
_cell_angle_gamma 90
_cell_formula_units_Z 4
_cell_length_a 3.5953(7)
_cell_length_b 9.8020(7)
_cell_length_c 16.5701(15)
_cell_measurement_reflns_used 28637
_cell_measurement_temperature 92.00
_cell_measurement_theta_max 1.2975965017086
_cell_measurement_theta_min 0.69002637616201E-1
_cell_volume 580.94(13)
_computing_cell_refinement
;
DIALS (Vypritskaia <i>et al.</i>,  2025)
;
_computing_data_collection
;
SerialEM (Mastronarde et al., 2005)
;
_computing_data_reduction
;
DIALS (Vypritskaia <i>et al.</i>,  2025)
;
_computing_molecular_graphics
;
Olex2 1.5 (Dolomanov <i>et al.</i>,  2009)
;
_computing_publication_material
;
Olex2 1.5 (Dolomanov <i>et al.</i>,  2009)
;
_computing_structure_refinement
;
SHELXL 2025/1 (Sheldrick, 2015)
;
_computing_structure_solution
;
SHELXT 2018/2 (Sheldrick, 2018)
;
_diffrn_ambient_temperature 92.00
_diffrn_detector 'Rio 16M'
_diffrn_measured_fraction_theta_full 0.730
_diffrn_measured_fraction_theta_max 0.734
_diffrn_measurement_device_type 'JEOL CRYO ARM 200'
_diffrn_measurement_method 'continuous rotation 3D ED'
_diffrn_measurement_specimen_support 'Quantifoil Cu300 R1.2/1.3'
_diffrn_radiation_type 'electrons 200 keV'
_diffrn_radiation_wavelength 0.02508
_diffrn_reflns_av_R_equivalents 0.2864
_diffrn_reflns_av_unetI/netI 0.3308
_diffrn_reflns_limit_h_max 6
_diffrn_reflns_limit_h_min -6
_diffrn_reflns_limit_k_max 17
_diffrn_reflns_limit_k_min -17
_diffrn_reflns_limit_l_max 29
_diffrn_reflns_limit_l_min -29
_diffrn_reflns_number 253001
_diffrn_reflns_theta_full 0.862
_diffrn_reflns_theta_max 1.261
_diffrn_reflns_theta_min 0.085
_diffrn_source 'Cold Field Emission Gun'
_exptl_absorpt_coefficient_mu 0.000
_exptl_crystal_density_diffrn 1.728
_exptl_crystal_description plate
_exptl_crystal_F_000 113
_refine_diff_density_max 0.159
_refine_diff_density_min -0.202
_refine_ls_extinction_coef 62707(6)
_refine_ls_extinction_expression Fc^*^=kFc[1+0.001xFc^2^\l^3^/sin(2\q)]^-1/4^
_refine_ls_extinction_method
;
SHELXL-2025/1 (Sheldrick 2025)
;
_refine_ls_goodness_of_fit_ref 1.192
_refine_ls_hydrogen_treatment constr
_refine_ls_matrix_type full
_refine_ls_number_parameters 101
_refine_ls_number_reflns 3058
_refine_ls_number_restraints 0
_refine_ls_restrained_S_all 1.192
_refine_ls_R_factor_all 0.1310
_refine_ls_R_factor_gt 0.0963
_refine_ls_shift/su_max 0.002
_refine_ls_shift/su_mean 0.000
_refine_ls_structure_factor_coef Fsqd
_refine_ls_weighting_details 'w=1/[\s^2^(Fo^2^)+(0.1386P)^2^+0.0291P] where P=(Fo^2^+2Fc^2^)/3'
_refine_ls_weighting_scheme calc
_refine_ls_wR_factor_gt 0.2934
_refine_ls_wR_factor_ref 0.3028
_reflns_number_gt 2066
_reflns_number_total 3058
_reflns_threshold_expression 'I > 2\s(I)'
_cod_data_source_file yd3070.cif
_cod_data_source_block 2531578_sauryga
_cod_database_code 2312974
_shelx_space_group_comment
;
The symmetry employed for this shelxl refinement is uniquely defined
by the following loop, which should always be used as a source of
symmetry information in preference to the above space-group names.
They are only intended as comments.
;

loop_
_space_group_symop_operation_xyz
'x, y, z'
'-x, y+1/2, -z+1/2'
'-x, -y, -z'
'x, -y-1/2, z-1/2'

loop_
_atom_site_type_symbol
_atom_site_label
_atom_site_fract_x
_atom_site_fract_y
_atom_site_fract_z
_atom_site_U_iso_or_equiv
_atom_site_adp_type
_atom_site_calc_flag
_atom_site_occupancy
_atom_site_disorder_assembly
_atom_site_disorder_group
N N1 0.6211(7) 0.45546(17) 0.71249(11) 0.0137(4) Uani d 1 . .
H H1 0.584397 0.545847 0.744402 0.016 Uiso calc 1 . .
N N2 0.4331(8) 0.34108(17) 0.82540(13) 0.0176(5) Uani d 1 . .
H H2B 0.375670 0.253005 0.856047 0.021 Uiso calc 1 . .
H H2A 0.405443 0.435070 0.852343 0.021 Uiso calc 1 . .
C C2 0.5448(8) 0.33331(19) 0.74987(13) 0.0128(5) Uani d 1 . .
N N3 0.5807(7) 0.21123(16) 0.71493(11) 0.0136(4) Uani d 1 . .
C C4 0.6958(8) 0.2160(2) 0.63906(13) 0.0136(5) Uani d 1 . .
C C5 0.7782(8) 0.33672(19) 0.59802(13) 0.0132(5) Uani d 1 . .
O O6 0.8078(7) 0.58189(16) 0.60632(11) 0.0176(5) Uani d 1 . .
C C6 0.7437(8) 0.4665(2) 0.63518(13) 0.0137(5) Uani d 1 . .
N N7 0.8801(7) 0.29667(18) 0.52310(11) 0.0157(5) Uani d 1 . .
H H7 0.962560 0.360095 0.477288 0.019 Uiso calc 1 . .
C C8 0.8514(9) 0.1586(2) 0.52115(14) 0.0168(6) Uani d 1 . .
H H8 0.911053 0.096397 0.468489 0.020 Uiso calc 1 . .
N N9 0.7423(7) 0.10464(18) 0.59026(12) 0.0161(5) Uani d 1 . .

loop_
_atom_site_aniso_label
_atom_site_aniso_U_11
_atom_site_aniso_U_22
_atom_site_aniso_U_33
_atom_site_aniso_U_12
_atom_site_aniso_U_13
_atom_site_aniso_U_23
N1 0.0222(13) 0.0091(6) 0.0108(7) 0.0007(6) 0.0074(8) 0.0005(5)
N2 0.0279(15) 0.0110(7) 0.0156(8) -0.0002(7) 0.0108(9) 0.0004(5)
C2 0.0203(15) 0.0095(7) 0.0095(8) 0.0010(7) 0.0066(9) 0.0002(6)
N3 0.0221(13) 0.0079(6) 0.0116(7) -0.0011(6) 0.0062(8) -0.0003(5)
C4 0.0208(15) 0.0095(8) 0.0116(8) 0.0002(7) 0.0064(9) 0.0018(6)
C5 0.0211(16) 0.0090(7) 0.0104(8) -0.0008(7) 0.0060(9) 0.0003(6)
O6 0.0296(13) 0.0101(6) 0.0148(7) 0.0005(6) 0.0108(8) 0.0024(5)
C6 0.0226(16) 0.0084(7) 0.0109(8) 0.0015(7) 0.0053(9) 0.0013(6)
N7 0.0232(14) 0.0126(7) 0.0125(7) 0.0004(7) 0.0078(8) 0.0017(5)
C8 0.0261(17) 0.0114(8) 0.0142(9) 0.0004(8) 0.0090(10) -0.0010(6)
N9 0.0258(15) 0.0102(6) 0.0135(8) 0.0006(7) 0.0077(9) 0.0005(5)

loop_
_atom_type_symbol
_atom_type_description
_atom_type_scat_dispersion_real
_atom_type_scat_dispersion_imag
_atom_type_scat_source
C C 0.0000 0.0000 'International Tables Vol C Tables 4.2.6.8 and 6.1.1.4'
H H 0.0000 0.0000 'International Tables Vol C Tables 4.2.6.8 and 6.1.1.4'
N N 0.0000 0.0000 'International Tables Vol C Tables 4.2.6.8 and 6.1.1.4'
O O 0.0000 0.0000 'International Tables Vol C Tables 4.2.6.8 and 6.1.1.4'

loop_
_geom_angle_atom_site_label_1
_geom_angle_atom_site_label_2
_geom_angle_atom_site_label_3
_geom_angle_site_symmetry_1
_geom_angle_site_symmetry_3
_geom_angle
_geom_angle_publ_flag
C2 N1 H1 . . 117.6 ?
C2 N1 C6 . . 124.74(16) ?
C6 N1 H1 . . 117.6 ?
H2B N2 H2A . . 120.0 ?
C2 N2 H2B . . 120.0 ?
C2 N2 H2A . . 120.0 ?
N2 C2 N1 . . 117.02(16) ?
N3 C2 N1 . . 123.02(17) ?
N3 C2 N2 . . 119.96(17) ?
C2 N3 C4 . . 114.77(16) ?
N3 C4 C5 . . 124.83(18) ?
N3 C4 N9 . . 125.44(17) ?
N9 C4 C5 . . 109.72(17) ?
C4 C5 C6 . . 120.59(18) ?
N7 C5 C4 . . 106.35(16) ?
N7 C5 C6 . . 133.05(18) ?
N1 C6 C5 . . 112.05(17) ?
O6 C6 N1 . . 120.28(18) ?
O6 C6 C5 . . 127.67(19) ?
C5 N7 H7 . . 127.0 ?
C8 N7 C5 . . 106.10(16) ?
C8 N7 H7 . . 127.0 ?
N7 C8 H8 . . 123.3 ?
N9 C8 N7 . . 113.36(18) ?
N9 C8 H8 . . 123.3 ?
C8 N9 C4 . . 104.46(16) ?

loop_
_geom_bond_atom_site_label_1
_geom_bond_atom_site_label_2
_geom_bond_site_symmetry_2
_geom_bond_distance
_geom_bond_publ_flag
N1 H1 . 1.0470 ?
N1 C2 . 1.388(3) ?
N1 C6 . 1.401(3) ?
N2 H2B . 1.0330 ?
N2 H2A . 1.0330 ?
N2 C2 . 1.355(2) ?
C2 N3 . 1.341(2) ?
N3 C4 . 1.364(3) ?
C4 C5 . 1.411(3) ?
C4 N9 . 1.378(3) ?
C5 C6 . 1.425(3) ?
C5 N7 . 1.386(3) ?
O6 C6 . 1.258(2) ?
N7 H7 . 1.0470 ?
N7 C8 . 1.358(3) ?
C8 H8 . 1.1030 ?
C8 N9 . 1.355(3) ?

loop_
_geom_torsion_atom_site_label_1
_geom_torsion_atom_site_label_2
_geom_torsion_atom_site_label_3
_geom_torsion_atom_site_label_4
_geom_torsion_site_symmetry_1
_geom_torsion_site_symmetry_2
_geom_torsion_site_symmetry_3
_geom_torsion_site_symmetry_4
_geom_torsion
_geom_torsion_publ_flag
N1 C2 N3 C4 . . . . -0.5(4) ?
N2 C2 N3 C4 . . . . -179.8(3) ?
C2 N1 C6 C5 . . . . 0.7(4) ?
C2 N1 C6 O6 . . . . -179.6(3) ?
C2 N3 C4 C5 . . . . 0.6(4) ?
C2 N3 C4 N9 . . . . -178.0(3) ?
N3 C4 C5 C6 . . . . -0.1(5) ?
N3 C4 C5 N7 . . . . -179.4(3) ?
N3 C4 N9 C8 . . . . 178.9(3) ?
C4 C5 C6 N1 . . . . -0.5(4) ?
C4 C5 C6 O6 . . . . 179.8(3) ?
C4 C5 N7 C8 . . . . 0.8(3) ?
C5 C4 N9 C8 . . . . 0.1(3) ?
C5 N7 C8 N9 . . . . -0.9(3) ?
C6 N1 C2 N2 . . . . 179.2(3) ?
C6 N1 C2 N3 . . . . -0.2(5) ?
C6 C5 N7 C8 . . . . -178.3(3) ?
N7 C5 C6 N1 . . . . 178.6(3) ?
N7 C5 C6 O6 . . . . -1.1(6) ?
N7 C8 N9 C4 . . . . 0.5(3) ?
N9 C4 C5 C6 . . . . 178.7(3) ?
N9 C4 C5 N7 . . . . -0.6(4) ?
